data_7716353
loop_
_publ_author_name
'Russell, Jerred J.'
'DeJesus, Joseph F.'
'Smith, Brett A.'
'Nalaoh, Phattananawee'
'Vogiatzis, Konstantinos D.'
'Jenkins, David M.'

_publ_section_title
;
 Disparate reactivity of a chiral iron(II) tetracarbene complex with
 organic azides.
;
_journal_issue 26
_journal_name_full 'Dalton transactions (Cambridge, England : 2003)'
_journal_page_first 10819
_journal_page_last 10823
_journal_paper_doi 10.1039/d4dt01422g
_journal_volume 53
_journal_year 2024
_chemical_absolute_configuration ad
_chemical_formula_sum 'C37 H51 B2 Fe N9'
_chemical_formula_weight 699.33
_space_group_crystal_system triclinic
_space_group_IT_number 1
_space_group_name_Hall 'P 1'
_space_group_name_H-M_alt 'P 1'
_atom_sites_solution_hydrogens geom
_audit_creation_method SHELXL-2018/3
_audit_update_record
;
2024-02-09 deposited with the CCDC.	2024-05-29 downloaded from the CCDC.
;
_cell_angle_alpha 90.52(3)
_cell_angle_beta 107.622(16)
_cell_angle_gamma 112.52(3)
_cell_formula_units_Z 2
_cell_length_a 11.899(4)
_cell_length_b 13.036(9)
_cell_length_c 13.350(4)
_cell_measurement_reflns_used 9001
_cell_measurement_temperature 100(2)
_cell_measurement_theta_max 31.3705
_cell_measurement_theta_min 2.1825
_cell_volume 1804.6(16)
_computing_structure_refinement 'SHELXL-2018/3 (Sheldrick, 2018)'
_computing_structure_solution 'SHELXT 2014/5 (Sheldrick, 2014)'
_diffrn_ambient_temperature 100(2)
_diffrn_measured_fraction_theta_full 0.999
_diffrn_measured_fraction_theta_max 0.998
_diffrn_measurement_device_type 'Bruker D8 Venture'
_diffrn_radiation_type MoK\a
_diffrn_radiation_wavelength 0.71073
_diffrn_reflns_av_R_equivalents 0.0463
_diffrn_reflns_av_unetI/netI 0.0578
_diffrn_reflns_Laue_measured_fraction_full 0.999
_diffrn_reflns_Laue_measured_fraction_max 0.998
_diffrn_reflns_limit_h_max 17
_diffrn_reflns_limit_h_min -17
_diffrn_reflns_limit_k_max 19
_diffrn_reflns_limit_k_min -19
_diffrn_reflns_limit_l_max 19
_diffrn_reflns_limit_l_min -19
_diffrn_reflns_number 69133
_diffrn_reflns_point_group_measured_fraction_full 0.999
_diffrn_reflns_point_group_measured_fraction_max 0.994
_diffrn_reflns_theta_full 25.242
_diffrn_reflns_theta_max 31.551
_diffrn_reflns_theta_min 2.179
_diffrn_source microsource
_exptl_absorpt_coefficient_mu 0.458
_exptl_absorpt_correction_T_max 0.7462
_exptl_absorpt_correction_T_min 0.6940
_exptl_absorpt_correction_type multi-scan
_exptl_absorpt_process_details 'SADABS (Sheldrick, 2014)'
_exptl_crystal_colour brown
_exptl_crystal_density_diffrn 1.287
_exptl_crystal_description plate
_exptl_crystal_F_000 744
_refine_diff_density_max 0.839
_refine_diff_density_min -0.658
_refine_diff_density_rms 0.065
_refine_ls_abs_structure_details
;
 Flack x determined using 7949 quotients [(I+)-(I-)]/[(I+)+(I-)]
 (Parsons, Flack and Wagner, Acta Cryst. B69 (2013) 249-259).
;
_refine_ls_abs_structure_Flack 0.017(6)
_refine_ls_extinction_method none
_refine_ls_goodness_of_fit_ref 1.052
_refine_ls_hydrogen_treatment constr
_refine_ls_matrix_type full
_refine_ls_number_parameters 897
_refine_ls_number_reflns 23982
_refine_ls_number_restraints 3
_refine_ls_restrained_S_all 1.052
_refine_ls_R_factor_all 0.0678
_refine_ls_R_factor_gt 0.0517
_refine_ls_shift/su_max 0.000
_refine_ls_shift/su_mean 0.000
_refine_ls_structure_factor_coef Fsqd
_refine_ls_weighting_details 'w=1/[\s^2^(Fo^2^)+(0.0509P)^2^+0.5960P] where P=(Fo^2^+2Fc^2^)/3'
_refine_ls_weighting_scheme calc
_refine_ls_wR_factor_gt 0.1103
_refine_ls_wR_factor_ref 0.1184
_reflns_Friedel_coverage 0.992
_reflns_Friedel_fraction_full 0.998
_reflns_Friedel_fraction_max 0.990
_reflns_number_gt 20144
_reflns_number_total 23982
_reflns_threshold_expression 'I > 2\s(I)'
_cod_data_source_file d4dt01422g3.cif
_cod_data_source_block JD_7_93_dark_brown_try2_0m_b
_cod_depositor_comments 'Adding full bibliography for 7716352--7716355.cif.'
_cod_original_cell_volume 1804.7(15)
_cod_database_code 7716353
_shelx_shelxl_version_number 2018/3
_shelx_space_group_comment
;
The symmetry employed for this shelxl refinement is uniquely defined
by the following loop, which should always be used as a source of
symmetry information in preference to the above space-group names.
They are only intended as comments.
;

loop_
_space_group_symop_operation_xyz
'x, y, z'

loop_
_atom_site_label
_atom_site_type_symbol
_atom_site_fract_x
_atom_site_fract_y
_atom_site_fract_z
_atom_site_U_iso_or_equiv
_atom_site_adp_type
_atom_site_occupancy
_atom_site_site_symmetry_order
_atom_site_calc_flag
_atom_site_refinement_flags_posn
_atom_site_refinement_flags_adp
_atom_site_refinement_flags_occupancy
_atom_site_disorder_assembly
_atom_site_disorder_group
Fe1_1 Fe 0.60939(4) 0.28733(3) 0.32147(3) 0.01766(11) Uani 1 1 d . . . . .
B1_1 B 0.6304(5) 0.2845(3) 0.5982(3) 0.0196(8) Uani 1 1 d . . . . .
N1_1 N 0.5011(3) 0.0454(3) 0.2067(3) 0.0230(7) Uani 1 1 d . . . . .
C2_1 C 0.6579(4) 0.1985(3) 0.4334(3) 0.0201(7) Uani 1 1 d . . . . .
N2_1 N 0.3563(3) 0.1135(2) 0.1872(2) 0.0208(6) Uani 1 1 d . . . . .
B2_1 B 0.2793(4) 0.1863(3) 0.2006(3) 0.0202(8) Uani 1 1 d . . . . .
C3_1 C 0.6542(4) 0.4089(3) 0.4401(3) 0.0170(7) Uani 1 1 d . . . . .
N3_1 N 0.6940(4) 0.1130(3) 0.4181(3) 0.0227(7) Uani 1 1 d . . . . .
C4_1 C 0.4973(4) 0.3555(3) 0.2360(3) 0.0174(7) Uani 1 1 d . . . . .
N4_1 N 0.6437(3) 0.1943(3) 0.5298(3) 0.0208(6) Uani 1 1 d . . . . .
C5_1 C 0.2959(4) 0.0059(3) 0.1323(3) 0.0271(8) Uani 1 1 d . . . . .
H5_1 H 0.206614 -0.031680 0.093049 0.032 Uiso 1 1 calc R U . . .
N5_1 N 0.6803(3) 0.5220(2) 0.4374(2) 0.0162(6) Uani 1 1 d . . . . .
C6_1 C 0.3846(4) -0.0360(3) 0.1438(3) 0.0270(8) Uani 1 1 d . . . . .
H6_1 H 0.370239 -0.108327 0.114161 0.032 Uiso 1 1 calc R U . . .
N6_1 N 0.6418(3) 0.3895(2) 0.5366(2) 0.0165(6) Uani 1 1 d . . . . .
C7_1 C 0.6672(4) 0.1036(3) 0.5728(3) 0.0261(8) Uani 1 1 d . . . . .
H7_1 H 0.661772 0.081237 0.639324 0.031 Uiso 1 1 calc R U . . .
N7_1 N 0.5378(3) 0.4622(3) 0.2122(2) 0.0186(6) Uani 1 1 d . . . . .
C8_1 C 0.6988(4) 0.0543(3) 0.5034(3) 0.0269(8) Uani 1 1 d . . . . .
H012_1 H 0.720312 -0.008918 0.511534 0.032 Uiso 1 1 calc R U . . .
N8_1 N 0.3680(3) 0.3093(3) 0.1919(2) 0.0197(6) Uani 1 1 d . . . . .
C9_1 C 0.6548(4) 0.4876(3) 0.5905(3) 0.0195(7) Uani 1 1 d . . . . .
H9_1 H 0.647723 0.495281 0.658876 0.023 Uiso 1 1 calc R U . . .
N9_1 N 0.7254(4) 0.3242(3) 0.2571(3) 0.0243(7) Uani 1 1 d . . . . .
C10_1 C 0.6790(4) 0.5688(3) 0.5302(3) 0.0194(7) Uani 1 1 d . . . . .
H10_1 H 0.692641 0.644437 0.547591 0.023 Uiso 1 1 calc R U . . .
C11_1 C 0.3284(4) 0.3882(3) 0.1410(3) 0.0221(7) Uani 1 1 d . . . . .
H11_1 H 0.241859 0.376898 0.103616 0.027 Uiso 1 1 calc R U . . .
C12_1 C 0.4334(4) 0.4833(3) 0.1535(3) 0.0227(7) Uani 1 1 d . . . . .
H12_1 H 0.435367 0.551243 0.127317 0.027 Uiso 1 1 calc R U . . .
C13_1 C 0.6173(4) 0.0207(3) 0.2313(3) 0.0240(7) Uani 1 1 d . . . . .
H01X_1 H 0.592470 -0.057376 0.249595 0.029 Uiso 1 1 calc R U . . .
C14_1 C 0.7304(4) 0.0972(3) 0.3255(3) 0.0249(7) Uani 1 1 d . . . . .
H027_1 H 0.766206 0.172476 0.302768 0.030 Uiso 1 1 calc R U . . .
C15_1 C 0.7208(3) 0.5957(3) 0.3610(2) 0.0183(6) Uani 1 1 d . . . . .
H15_1 H 0.682689 0.652353 0.358641 0.022 Uiso 1 1 calc R U . . .
C16_1 C 0.6750(3) 0.5377(3) 0.2470(3) 0.0213(6) Uani 1 1 d . . . . .
H16_1 H 0.725036 0.491422 0.245640 0.026 Uiso 1 1 calc R U . . .
C17_1 C 0.6612(5) 0.0221(3) 0.1349(3) 0.0311(9) Uani 1 1 d . . . . .
H01I_1 H 0.692232 0.099396 0.117072 0.037 Uiso 1 1 calc R U . . .
H01J_1 H 0.587494 -0.026700 0.073048 0.037 Uiso 1 1 calc R U . . .
C18_1 C 0.7694(5) -0.0192(4) 0.1581(3) 0.0380(10) Uani 1 1 d . . . . .
H02J_1 H 0.735652 -0.098941 0.168869 0.046 Uiso 1 1 calc R U . . .
H02K_1 H 0.800103 -0.014020 0.096457 0.046 Uiso 1 1 calc R U . . .
C19_1 C 0.8815(5) 0.0498(4) 0.2565(4) 0.0399(11) Uani 1 1 d . . . . .
H02F_1 H 0.922834 0.127367 0.242187 0.048 Uiso 1 1 calc R U . . .
H02G_1 H 0.946660 0.017199 0.273174 0.048 Uiso 1 1 calc R U . . .
C20_1 C 0.8363(5) 0.0525(4) 0.3524(4) 0.0346(9) Uani 1 1 d . . . . .
H03C_1 H 0.802603 -0.024005 0.371403 0.042 Uiso 1 1 calc R U . . .
H03D_1 H 0.909989 0.101380 0.414222 0.042 Uiso 1 1 calc R U . . .
C21_1 C 0.8674(4) 0.6608(3) 0.3982(3) 0.0262(8) Uani 1 1 d . . . . .
H025_1 H 0.897615 0.699110 0.471639 0.031 Uiso 1 1 calc R U . . .
H026_1 H 0.908893 0.607884 0.398416 0.031 Uiso 1 1 calc R U . . .
C22_1 C 0.9064(4) 0.7474(3) 0.3253(3) 0.0305(8) Uani 1 1 d . . . . .
H01D_1 H 1.001628 0.784256 0.347490 0.037 Uiso 1 1 calc R U . . .
H01E_1 H 0.874160 0.805818 0.332503 0.037 Uiso 1 1 calc R U . . .
C23_1 C 0.8527(4) 0.6941(4) 0.2091(3) 0.0326(8) Uani 1 1 d . . . . .
H01K_1 H 0.873285 0.753560 0.163773 0.039 Uiso 1 1 calc R U . . .
H01L_1 H 0.894194 0.643458 0.199824 0.039 Uiso 1 1 calc R U . . .
C24_1 C 0.7072(4) 0.6280(3) 0.1745(3) 0.0291(8) Uani 1 1 d . . . . .
H00A_1 H 0.674653 0.591987 0.099962 0.035 Uiso 1 1 calc R U . . .
H00B_1 H 0.664822 0.679208 0.178969 0.035 Uiso 1 1 calc R U . . .
C25_1 C 0.7525(5) 0.3243(3) 0.7075(3) 0.0278(9) Uani 1 1 d . . . . .
H02V_1 H 0.832848 0.352577 0.690762 0.042 Uiso 1 1 calc R U . . .
H02W_1 H 0.748128 0.260455 0.746702 0.042 Uiso 1 1 calc R U . . .
H02X_1 H 0.750371 0.383966 0.751145 0.042 Uiso 1 1 calc R U . . .
C26_1 C 0.4971(4) 0.2353(3) 0.6225(3) 0.0275(9) Uani 1 1 d . . . . .
H01N_1 H 0.424860 0.210099 0.555496 0.041 Uiso 1 1 calc R U . . .
H01O_1 H 0.491665 0.293952 0.664867 0.041 Uiso 1 1 calc R U . . .
H01P_1 H 0.493326 0.171798 0.662099 0.041 Uiso 1 1 calc R U . . .
C27_1 C 0.1414(4) 0.1436(3) 0.1066(3) 0.0278(8) Uani 1 1 d . . . . .
H031_1 H 0.154641 0.143480 0.037618 0.042 Uiso 1 1 calc R U . . .
H032_1 H 0.099278 0.193996 0.111713 0.042 Uiso 1 1 calc R U . . .
H033_1 H 0.086788 0.067402 0.113473 0.042 Uiso 1 1 calc R U . . .
C28_1 C 0.2642(4) 0.1809(3) 0.3167(3) 0.0259(8) Uani 1 1 d . . . . .
H01A_1 H 0.222008 0.229714 0.327119 0.039 Uiso 1 1 calc R U . . .
H01B_1 H 0.349589 0.206296 0.371030 0.039 Uiso 1 1 calc R U . . .
H01C_1 H 0.211742 0.103607 0.322462 0.039 Uiso 1 1 calc R U . . .
C29_1 C 0.7833(4) 0.3317(3) 0.1833(3) 0.0231(8) Uani 1 1 d . . . . .
C30_1 C 0.7179(4) 0.3114(4) 0.0725(3) 0.0267(8) Uani 1 1 d . . . . .
C31_1 C 0.7874(4) 0.3177(4) 0.0052(3) 0.0261(8) Uani 1 1 d . . . . .
H31_1 H 0.743433 0.303343 -0.069198 0.031 Uiso 1 1 calc R U . . .
C32_1 C 0.9190(4) 0.3443(4) 0.0413(3) 0.0267(8) Uani 1 1 d . . . . .
C33_1 C 0.9822(4) 0.3669(4) 0.1509(3) 0.0281(9) Uani 1 1 d . . . . .
H02S_1 H 1.072406 0.386357 0.177085 0.034 Uiso 1 1 calc R U . . .
C34_1 C 0.9186(4) 0.3621(3) 0.2219(3) 0.0265(8) Uani 1 1 d . . . . .
C35_1 C 0.5746(4) 0.2811(4) 0.0289(4) 0.0315(10) Uani 1 1 d . . . . .
H01T_1 H 0.547632 0.277253 -0.048554 0.047 Uiso 1 1 calc R U . . .
H01U_1 H 0.555011 0.338328 0.059229 0.047 Uiso 1 1 calc R U . . .
H01V_1 H 0.528286 0.208047 0.047745 0.047 Uiso 1 1 calc R U . . .
C36_1 C 0.9889(4) 0.3886(4) 0.3407(3) 0.0333(10) Uani 1 1 d . . . . .
H028_1 H 1.080149 0.404418 0.354725 0.050 Uiso 1 1 calc R U . . .
H029_1 H 0.950654 0.324230 0.374842 0.050 Uiso 1 1 calc R U . . .
H02A_1 H 0.981482 0.454379 0.369217 0.050 Uiso 1 1 calc R U . . .
C37_1 C 0.9907(5) 0.3466(4) -0.0352(4) 0.0349(10) Uani 1 1 d . . . . .
H022_1 H 0.936819 0.346307 -0.107236 0.052 Uiso 1 1 calc R U . . .
H023_1 H 1.011021 0.280392 -0.033313 0.052 Uiso 1 1 calc R U . . .
H024_1 H 1.070873 0.414621 -0.014758 0.052 Uiso 1 1 calc R U . . .
C1_1 C 0.4841(4) 0.1394(3) 0.2337(3) 0.0195(7) Uani 1 1 d . . . . .
Fe1_2 Fe 0.39499(4) 0.71238(3) 0.67955(3) 0.01546(10) Uani 1 1 d . . . . .
B1_2 B 0.3757(4) 0.6976(3) 0.4029(3) 0.0185(8) Uani 1 1 d . . . . .
N1_2 N 0.5009(3) 0.5467(3) 0.7915(3) 0.0222(7) Uani 1 1 d . . . . .
C2_2 C 0.3498(4) 0.5908(3) 0.5643(3) 0.0182(7) Uani 1 1 d . . . . .
N2_2 N 0.6470(3) 0.7160(3) 0.8118(2) 0.0213(6) Uani 1 1 d . . . . .
B2_2 B 0.7245(4) 0.8437(4) 0.8013(3) 0.0225(8) Uani 1 1 d . . . . .
C3_2 C 0.3508(4) 0.8045(3) 0.5629(3) 0.0167(7) Uani 1 1 d . . . . .
N3_2 N 0.3167(4) 0.4810(3) 0.5788(2) 0.0215(7) Uani 1 1 d . . . . .
C4_2 C 0.5073(4) 0.8598(3) 0.7675(3) 0.0181(7) Uani 1 1 d . . . . .
N4_2 N 0.3667(3) 0.5983(3) 0.4691(2) 0.0174(6) Uani 1 1 d . . . . .
C5_2 C 0.7071(4) 0.6513(3) 0.8664(3) 0.0260(8) Uani 1 1 d . . . . .
H01M_2 H 0.796302 0.676279 0.905606 0.031 Uiso 1 1 calc R U . . .
N5_2 N 0.3250(3) 0.8989(3) 0.5672(3) 0.0206(6) Uani 1 1 d . . . . .
C6_2 C 0.6168(4) 0.5470(3) 0.8542(3) 0.0265(8) Uani 1 1 d . . . . .
H02B_2 H 0.630237 0.484854 0.883477 0.032 Uiso 1 1 calc R U . . .
N6_2 N 0.3641(3) 0.7942(3) 0.4663(2) 0.0186(6) Uani 1 1 d . . . . .
C7_2 C 0.3487(4) 0.4932(3) 0.4261(3) 0.0221(8) Uani 1 1 d . . . . .
H7_2 H 0.357444 0.476163 0.360221 0.027 Uiso 1 1 calc R U . . .
N7_2 N 0.4673(3) 0.9388(2) 0.7921(2) 0.0201(6) Uani 1 1 d . . . . .
C8_2 C 0.3168(4) 0.4199(3) 0.4934(3) 0.0219(7) Uani 1 1 d . . . . .
H8_2 H 0.298063 0.342085 0.484216 0.026 Uiso 1 1 calc R U . . .
N8_2 N 0.6371(3) 0.9051(3) 0.8099(2) 0.0208(6) Uani 1 1 d . . . . .
C9_2 C 0.3493(4) 0.8811(3) 0.4134(3) 0.0264(8) Uani 1 1 d . . . . .
H03G_2 H 0.356262 0.893308 0.345063 0.032 Uiso 1 1 calc R U . . .
N9_2 N 0.2822(3) 0.6647(3) 0.7439(3) 0.0214(7) Uani 1 1 d . . . . .
C10_2 C 0.3237(4) 0.9450(3) 0.4741(3) 0.0265(8) Uani 1 1 d . . . . .
H020_2 H 0.307705 1.009786 0.456818 0.032 Uiso 1 1 calc R U . . .
C11_2 C 0.6775(4) 1.0137(3) 0.8593(3) 0.0250(8) Uani 1 1 d . . . . .
H02I_2 H 0.764376 1.064274 0.894480 0.030 Uiso 1 1 calc R U . . .
C12_2 C 0.5726(4) 1.0350(3) 0.8489(3) 0.0245(8) Uani 1 1 d . . . . .
H02L_2 H 0.571096 1.102345 0.875063 0.029 Uiso 1 1 calc R U . . .
C13_2 C 0.3830(4) 0.4408(3) 0.7642(3) 0.0224(7) Uani 1 1 d . . . . .
H02H_2 H 0.407981 0.379245 0.747616 0.027 Uiso 1 1 calc R U . . .
C14_2 C 0.2729(4) 0.4366(3) 0.6679(3) 0.0217(7) Uani 1 1 d . . . . .
H03B_2 H 0.235386 0.486340 0.689552 0.026 Uiso 1 1 calc R U . . .
C15_2 C 0.2859(3) 0.9461(3) 0.6451(3) 0.0221(7) Uani 1 1 d . . . . .
H01W_2 H 0.326214 1.029543 0.648757 0.026 Uiso 1 1 calc R U . . .
C16_2 C 0.3319(4) 0.9204(3) 0.7572(3) 0.0225(7) Uani 1 1 d . . . . .
H021_2 H 0.280700 0.838976 0.756991 0.027 Uiso 1 1 calc R U . . .
C17_2 C 0.3333(4) 0.4128(3) 0.8582(3) 0.0276(8) Uani 1 1 d . . . . .
H00C_2 H 0.404639 0.416277 0.922025 0.033 Uiso 1 1 calc R U . . .
H00D_2 H 0.300951 0.468543 0.873890 0.033 Uiso 1 1 calc R U . . .
C18_2 C 0.2246(4) 0.2952(3) 0.8320(3) 0.0311(8) Uani 1 1 d . . . . .
H017_2 H 0.189955 0.279587 0.891524 0.037 Uiso 1 1 calc R U . . .
H019_2 H 0.259491 0.239063 0.823618 0.037 Uiso 1 1 calc R U . . .
C19_2 C 0.1157(4) 0.2842(3) 0.7299(3) 0.0313(8) Uani 1 1 d . . . . .
H036_2 H 0.072826 0.332779 0.741709 0.038 Uiso 1 1 calc R U . . .
H037_2 H 0.050797 0.205695 0.711702 0.038 Uiso 1 1 calc R U . . .
C20_2 C 0.1666(4) 0.3177(3) 0.6374(3) 0.0272(8) Uani 1 1 d . . . . .
H02T_2 H 0.201428 0.264449 0.620260 0.033 Uiso 1 1 calc R U . . .
H02U_2 H 0.095465 0.314795 0.573752 0.033 Uiso 1 1 calc R U . . .
C21_2 C 0.1405(4) 0.9116(4) 0.6075(4) 0.0384(11) Uani 1 1 d . . . . .
H013_2 H 0.096223 0.829583 0.605190 0.046 Uiso 1 1 calc R U . . .
H014_2 H 0.111759 0.930042 0.534916 0.046 Uiso 1 1 calc R U . . .
C22_2 C 0.1049(4) 0.9732(4) 0.6831(5) 0.0455(12) Uani 1 1 d . . . . .
H03E_2 H 0.140393 1.054410 0.678049 0.055 Uiso 1 1 calc R U . . .
H03F_2 H 0.009845 0.945884 0.660910 0.055 Uiso 1 1 calc R U . . .
C23_2 C 0.1560(5) 0.9558(4) 0.7971(5) 0.0510(15) Uani 1 1 d . . . . .
H02M_2 H 0.111247 0.876123 0.804349 0.061 Uiso 1 1 calc R U . . .
H02N_2 H 0.137481 1.002155 0.843766 0.061 Uiso 1 1 calc R U . . .
C24_2 C 0.3013(5) 0.9874(4) 0.8325(4) 0.0345(10) Uani 1 1 d . . . . .
H034_2 H 0.331245 0.971129 0.905824 0.041 Uiso 1 1 calc R U . . .
H035_2 H 0.347116 1.068735 0.832199 0.041 Uiso 1 1 calc R U . . .
C25_2 C 0.2525(5) 0.6524(3) 0.2939(3) 0.0287(9) Uani 1 1 d . . . . .
H01F_2 H 0.256244 0.713368 0.250870 0.043 Uiso 1 1 calc R U . . .
H01G_2 H 0.172656 0.626667 0.311369 0.043 Uiso 1 1 calc R U . . .
H01H_2 H 0.254347 0.590037 0.253933 0.043 Uiso 1 1 calc R U . . .
C26_2 C 0.5099(5) 0.7443(4) 0.3773(4) 0.0293(9) Uani 1 1 d . . . . .
H02C_2 H 0.513093 0.684635 0.334485 0.044 Uiso 1 1 calc R U . . .
H02D_2 H 0.582661 0.768481 0.443961 0.044 Uiso 1 1 calc R U . . .
H02E_2 H 0.515212 0.808123 0.337840 0.044 Uiso 1 1 calc R U . . .
C27_2 C 0.8604(4) 0.8961(4) 0.8959(3) 0.0320(9) Uani 1 1 d . . . . .
H01Y_2 H 0.917321 0.862413 0.884926 0.048 Uiso 1 1 calc R U . . .
H01Z_2 H 0.846461 0.880377 0.963862 0.048 Uiso 1 1 calc R U . . .
H011_2 H 0.900223 0.977385 0.896689 0.048 Uiso 1 1 calc R U . . .
C28_2 C 0.7410(4) 0.8499(4) 0.6849(3) 0.0273(8) Uani 1 1 d . . . . .
H038_2 H 0.656116 0.813361 0.630095 0.041 Uiso 1 1 calc R U . . .
H039_2 H 0.795708 0.811489 0.679089 0.041 Uiso 1 1 calc R U . . .
H03A_2 H 0.781122 0.928565 0.675353 0.041 Uiso 1 1 calc R U . . .
C29_2 C 0.2234(4) 0.6537(3) 0.8168(3) 0.0179(7) Uani 1 1 d . . . . .
C30_2 C 0.2892(4) 0.6822(3) 0.9291(3) 0.0180(7) Uani 1 1 d . . . . .
C31_2 C 0.2165(4) 0.6731(3) 0.9949(3) 0.0217(8) Uani 1 1 d . . . . .
H02O_2 H 0.259785 0.690806 1.069433 0.026 Uiso 1 1 calc R U . . .
C32_2 C 0.0826(4) 0.6393(3) 0.9574(3) 0.0252(8) Uani 1 1 d . . . . .
C33_2 C 0.0202(4) 0.6102(3) 0.8472(3) 0.0251(8) Uani 1 1 d . . . . .
H33_2 H -0.070685 0.587082 0.819874 0.030 Uiso 1 1 calc R U . . .
C34_2 C 0.0857(4) 0.6140(3) 0.7771(3) 0.0203(7) Uani 1 1 d . . . . .
C35_2 C 0.4333(4) 0.7216(3) 0.9743(3) 0.0222(8) Uani 1 1 d . . . . .
H02Y_2 H 0.457976 0.661595 0.957545 0.033 Uiso 1 1 calc R U . . .
H02Z_2 H 0.461332 0.741005 1.051510 0.033 Uiso 1 1 calc R U . . .
H030_2 H 0.474355 0.787743 0.943311 0.033 Uiso 1 1 calc R U . . .
C36_2 C 0.0167(4) 0.5784(4) 0.6592(3) 0.0268(8) Uani 1 1 d . . . . .
H01Q_2 H 0.060696 0.635226 0.620622 0.040 Uiso 1 1 calc R U . . .
H01R_2 H -0.072554 0.570525 0.642008 0.040 Uiso 1 1 calc R U . . .
H01S_2 H 0.017321 0.506380 0.638377 0.040 Uiso 1 1 calc R U . . .
C37_2 C 0.0083(5) 0.6336(4) 1.0324(4) 0.0323(10) Uani 1 1 d . . . . .
H02P_2 H 0.008881 0.707510 1.047552 0.048 Uiso 1 1 calc R U . . .
H02Q_2 H 0.048618 0.610702 1.098777 0.048 Uiso 1 1 calc R U . . .
H02R_2 H -0.080887 0.578720 0.999727 0.048 Uiso 1 1 calc R U . . .
C1_2 C 0.5197(4) 0.6531(3) 0.7647(3) 0.0207(7) Uani 1 1 d . . . . .

loop_
_atom_site_aniso_label
_atom_site_aniso_U_11
_atom_site_aniso_U_22
_atom_site_aniso_U_33
_atom_site_aniso_U_23
_atom_site_aniso_U_13
_atom_site_aniso_U_12
Fe1_1 0.0215(3) 0.0145(2) 0.0146(2) -0.00010(17) 0.0034(2) 0.0069(2)
B1_1 0.026(2) 0.0162(17) 0.0168(17) 0.0032(14) 0.0102(16) 0.0062(15)
N1_1 0.0311(18) 0.0184(14) 0.0205(14) 0.0018(11) 0.0111(13) 0.0093(13)
C2_1 0.027(2) 0.0188(16) 0.0164(16) 0.0012(13) 0.0099(15) 0.0086(15)
N2_1 0.0238(15) 0.0146(12) 0.0159(13) -0.0032(10) 0.0040(12) 0.0015(11)
B2_1 0.0222(19) 0.0192(17) 0.0160(16) -0.0014(13) 0.0055(14) 0.0057(15)
C3_1 0.0157(16) 0.0166(15) 0.0156(16) 0.0015(12) 0.0032(13) 0.0049(13)
N3_1 0.0337(18) 0.0227(15) 0.0184(14) 0.0064(11) 0.0105(13) 0.0169(14)
C4_1 0.0204(17) 0.0162(15) 0.0134(15) -0.0015(12) 0.0042(13) 0.0062(13)
N4_1 0.0275(17) 0.0185(14) 0.0184(14) 0.0031(11) 0.0094(13) 0.0102(13)
C5_1 0.036(2) 0.0199(16) 0.0192(16) -0.0029(13) 0.0083(15) 0.0051(15)
N5_1 0.0188(14) 0.0147(12) 0.0122(12) -0.0003(10) 0.0036(11) 0.0051(11)
C6_1 0.036(2) 0.0153(15) 0.0260(18) -0.0035(13) 0.0136(17) 0.0047(15)
N6_1 0.0183(14) 0.0168(13) 0.0136(13) 0.0001(10) 0.0066(11) 0.0054(11)
C7_1 0.041(2) 0.0235(17) 0.0193(16) 0.0094(14) 0.0119(16) 0.0174(17)
N7_1 0.0238(15) 0.0203(14) 0.0114(12) 0.0012(10) 0.0045(11) 0.0095(12)
C8_1 0.040(2) 0.0244(17) 0.0202(17) 0.0047(14) 0.0079(16) 0.0188(16)
N8_1 0.0237(15) 0.0204(14) 0.0137(12) -0.0001(10) 0.0054(11) 0.0082(12)
C9_1 0.0206(16) 0.0200(16) 0.0168(15) 0.0001(12) 0.0074(13) 0.0064(13)
N9_1 0.0278(18) 0.0275(16) 0.0200(15) 0.0041(13) 0.0089(14) 0.0130(15)
C10_1 0.0224(17) 0.0189(15) 0.0147(14) -0.0035(12) 0.0057(13) 0.0063(13)
C11_1 0.0222(17) 0.0248(18) 0.0161(14) 0.0012(13) 0.0008(13) 0.0103(15)
C12_1 0.0281(19) 0.0238(17) 0.0155(14) 0.0022(12) 0.0040(14) 0.0123(15)
C13_1 0.038(2) 0.0180(15) 0.0232(15) 0.0036(13) 0.0169(15) 0.0132(15)
C14_1 0.0334(19) 0.0263(17) 0.0233(16) 0.0055(14) 0.0158(15) 0.0158(15)
C15_1 0.0220(15) 0.0185(14) 0.0139(13) 0.0013(11) 0.0060(12) 0.0075(13)
C16_1 0.0229(16) 0.0214(15) 0.0183(14) 0.0009(12) 0.0095(13) 0.0057(13)
C17_1 0.051(3) 0.0261(18) 0.0266(18) 0.0047(15) 0.0228(19) 0.0190(18)
C18_1 0.062(3) 0.035(2) 0.039(2) 0.0089(18) 0.034(2) 0.029(2)
C19_1 0.050(3) 0.041(2) 0.050(3) 0.011(2) 0.032(2) 0.028(2)
C20_1 0.042(2) 0.037(2) 0.036(2) 0.0055(18) 0.0178(19) 0.024(2)
C21_1 0.0227(17) 0.0231(17) 0.0244(17) 0.0056(14) 0.0052(14) 0.0025(14)
C22_1 0.0304(19) 0.0261(18) 0.0300(18) 0.0060(15) 0.0130(16) 0.0041(15)
C23_1 0.035(2) 0.033(2) 0.0296(19) 0.0061(16) 0.0191(18) 0.0067(17)
C24_1 0.037(2) 0.0277(19) 0.0191(16) 0.0032(14) 0.0127(15) 0.0061(16)
C25_1 0.034(2) 0.0218(17) 0.0176(16) 0.0009(13) 0.0013(16) 0.0065(16)
C26_1 0.031(2) 0.0219(17) 0.0285(19) 0.0014(15) 0.0192(17) 0.0030(15)
C27_1 0.0245(18) 0.0297(19) 0.0206(16) -0.0009(14) 0.0031(14) 0.0055(15)
C28_1 0.0275(19) 0.0308(19) 0.0184(16) 0.0009(14) 0.0088(15) 0.0097(16)
C29_1 0.029(2) 0.0218(17) 0.0231(18) 0.0055(14) 0.0120(16) 0.0127(16)
C30_1 0.027(2) 0.0264(19) 0.025(2) 0.0047(16) 0.0060(17) 0.0108(17)
C31_1 0.027(2) 0.0275(19) 0.0189(18) 0.0042(15) 0.0042(16) 0.0089(17)
C32_1 0.026(2) 0.031(2) 0.0216(18) 0.0059(15) 0.0058(16) 0.0110(16)
C33_1 0.0230(19) 0.035(2) 0.0252(19) 0.0080(16) 0.0074(16) 0.0117(17)
C34_1 0.0237(19) 0.0289(19) 0.0215(17) 0.0050(14) 0.0027(15) 0.0088(16)
C35_1 0.025(2) 0.048(3) 0.021(2) 0.0049(19) 0.0067(17) 0.013(2)
C36_1 0.0244(19) 0.045(3) 0.0239(18) 0.0048(17) 0.0044(16) 0.0095(18)
C37_1 0.030(2) 0.051(3) 0.027(2) 0.0057(19) 0.0085(18) 0.020(2)
C1_1 0.029(2) 0.0161(15) 0.0160(15) 0.0023(12) 0.0120(15) 0.0089(14)
Fe1_2 0.0200(3) 0.0142(2) 0.0123(2) 0.00106(17) 0.00640(19) 0.00630(19)
B1_2 0.023(2) 0.0180(17) 0.0137(16) 0.0017(13) 0.0070(15) 0.0065(15)
N1_2 0.0282(17) 0.0242(15) 0.0196(14) 0.0055(12) 0.0113(13) 0.0135(13)
C2_2 0.0245(19) 0.0169(16) 0.0140(15) 0.0018(12) 0.0072(14) 0.0087(14)
N2_2 0.0261(16) 0.0244(15) 0.0142(13) 0.0008(11) 0.0039(12) 0.0133(13)
B2_2 0.0228(19) 0.0236(19) 0.0177(17) -0.0029(14) 0.0043(15) 0.0078(16)
C3_2 0.0169(16) 0.0159(15) 0.0158(15) 0.0015(12) 0.0023(13) 0.0076(13)
N3_2 0.0323(18) 0.0173(14) 0.0144(13) 0.0018(11) 0.0073(12) 0.0099(13)
C4_2 0.0232(18) 0.0177(15) 0.0133(15) 0.0010(12) 0.0067(14) 0.0078(14)
N4_2 0.0190(14) 0.0171(13) 0.0159(13) 0.0011(10) 0.0048(11) 0.0080(11)
C5_2 0.029(2) 0.035(2) 0.0185(15) 0.0040(15) 0.0074(15) 0.0184(17)
N5_2 0.0236(15) 0.0172(13) 0.0201(14) 0.0005(11) 0.0064(12) 0.0080(12)
C6_2 0.032(2) 0.033(2) 0.0202(16) 0.0061(15) 0.0073(15) 0.0198(18)
N6_2 0.0222(15) 0.0187(13) 0.0141(13) 0.0047(11) 0.0051(12) 0.0082(12)
C7_2 0.0291(19) 0.0222(17) 0.0162(15) -0.0019(13) 0.0061(14) 0.0127(15)
N7_2 0.0292(17) 0.0149(13) 0.0161(13) -0.0011(10) 0.0096(12) 0.0073(12)
C8_2 0.0281(18) 0.0179(15) 0.0176(15) -0.0006(12) 0.0030(14) 0.0108(14)
N8_2 0.0267(16) 0.0210(14) 0.0143(13) 0.0011(11) 0.0068(12) 0.0092(12)
C9_2 0.034(2) 0.0240(18) 0.0178(16) 0.0054(13) 0.0050(15) 0.0111(16)
N9_2 0.0200(16) 0.0220(15) 0.0165(14) -0.0011(12) 0.0042(13) 0.0042(13)
C10_2 0.033(2) 0.0212(17) 0.0231(18) 0.0088(14) 0.0040(16) 0.0121(15)
C11_2 0.029(2) 0.0195(16) 0.0191(15) -0.0043(13) 0.0029(14) 0.0055(14)
C12_2 0.034(2) 0.0201(16) 0.0173(15) -0.0021(12) 0.0067(15) 0.0096(15)
C13_2 0.0332(19) 0.0213(15) 0.0195(14) 0.0068(12) 0.0142(14) 0.0138(14)
C14_2 0.0299(18) 0.0176(15) 0.0197(15) 0.0024(12) 0.0120(14) 0.0091(13)
C15_2 0.0208(16) 0.0153(14) 0.0287(17) -0.0013(13) 0.0081(14) 0.0061(12)
C16_2 0.0274(17) 0.0157(14) 0.0307(17) 0.0014(13) 0.0181(15) 0.0088(13)
C17_2 0.042(2) 0.0234(17) 0.0225(17) 0.0070(14) 0.0178(16) 0.0138(17)
C18_2 0.046(2) 0.0245(18) 0.0287(18) 0.0093(14) 0.0225(18) 0.0125(17)
C19_2 0.036(2) 0.0246(18) 0.036(2) 0.0071(16) 0.0197(18) 0.0091(16)
C20_2 0.032(2) 0.0188(16) 0.0287(18) 0.0039(14) 0.0114(16) 0.0074(15)
C21_2 0.0222(18) 0.0253(19) 0.062(3) -0.0137(19) 0.0081(19) 0.0084(16)
C22_2 0.025(2) 0.031(2) 0.081(4) -0.014(2) 0.020(2) 0.0107(17)
C23_2 0.055(3) 0.029(2) 0.090(4) 0.003(3) 0.054(3) 0.015(2)
C24_2 0.050(3) 0.0282(19) 0.041(2) 0.0071(17) 0.031(2) 0.0201(19)
C25_2 0.037(2) 0.0263(19) 0.0184(17) 0.0037(14) 0.0042(16) 0.0122(17)
C26_2 0.035(2) 0.0279(19) 0.031(2) 0.0080(16) 0.0194(18) 0.0124(17)
C27_2 0.028(2) 0.037(2) 0.0248(18) -0.0060(16) 0.0003(15) 0.0134(18)
C28_2 0.0281(19) 0.0299(19) 0.0214(17) -0.0006(14) 0.0108(15) 0.0075(16)
C29_2 0.0176(16) 0.0188(15) 0.0143(15) 0.0021(12) 0.0044(13) 0.0049(13)
C30_2 0.0193(17) 0.0203(16) 0.0140(15) 0.0030(13) 0.0063(14) 0.0069(14)
C31_2 0.025(2) 0.0233(17) 0.0165(16) 0.0029(14) 0.0071(15) 0.0097(15)
C32_2 0.027(2) 0.0272(19) 0.0255(19) 0.0044(15) 0.0135(16) 0.0114(16)
C33_2 0.0184(17) 0.0276(18) 0.0256(18) 0.0021(15) 0.0045(15) 0.0077(15)
C34_2 0.0200(17) 0.0206(16) 0.0170(15) 0.0049(12) 0.0053(13) 0.0053(13)
C35_2 0.0190(19) 0.028(2) 0.0155(17) 0.0019(15) 0.0037(15) 0.0074(16)
C36_2 0.0186(17) 0.033(2) 0.0178(16) 0.0047(14) 0.0011(13) 0.0023(15)
C37_2 0.030(2) 0.048(3) 0.027(2) 0.0065(18) 0.0147(18) 0.020(2)
C1_2 0.032(2) 0.0193(16) 0.0151(15) 0.0029(13) 0.0095(15) 0.0130(15)

loop_
_atom_type_symbol
_atom_type_description
_atom_type_scat_dispersion_real
_atom_type_scat_dispersion_imag
_atom_type_scat_source
C C 0.0033 0.0016 'International Tables Vol C Tables 4.2.6.8 and 6.1.1.4'
H H 0.0000 0.0000 'International Tables Vol C Tables 4.2.6.8 and 6.1.1.4'
B B 0.0013 0.0007 'International Tables Vol C Tables 4.2.6.8 and 6.1.1.4'
Fe Fe 0.3463 0.8444 'International Tables Vol C Tables 4.2.6.8 and 6.1.1.4'
N N 0.0061 0.0033 'International Tables Vol C Tables 4.2.6.8 and 6.1.1.4'

loop_
_geom_angle_atom_site_label_1
_geom_angle_atom_site_label_2
_geom_angle_atom_site_label_3
_geom_angle
_geom_angle_site_symmetry_1
_geom_angle_site_symmetry_3
_geom_angle_publ_flag
N9_1 Fe1_1 C4_1 98.59(16) . . ?
N9_1 Fe1_1 C2_1 107.16(17) . . ?
C4_1 Fe1_1 C2_1 154.19(16) . . ?
N9_1 Fe1_1 C1_1 99.67(16) . . ?
C4_1 Fe1_1 C1_1 88.02(16) . . ?
C2_1 Fe1_1 C1_1 85.96(16) . . ?
N9_1 Fe1_1 C3_1 111.73(16) . . ?
C4_1 Fe1_1 C3_1 85.03(15) . . ?
C2_1 Fe1_1 C3_1 87.10(15) . . ?
C1_1 Fe1_1 C3_1 148.51(15) . . ?
N4_1 B1_1 N6_1 108.3(3) . . ?
N4_1 B1_1 C26_1 111.6(3) . . ?
N6_1 B1_1 C26_1 111.0(3) . . ?
N4_1 B1_1 C25_1 106.9(3) . . ?
N6_1 B1_1 C25_1 108.0(3) . . ?
C26_1 B1_1 C25_1 110.9(3) . . ?
C1_1 N1_1 C6_1 109.7(3) . . ?
C1_1 N1_1 C13_1 132.0(3) . . ?
C6_1 N1_1 C13_1 118.3(3) . . ?
N4_1 C2_1 N3_1 105.7(3) . . ?
N4_1 C2_1 Fe1_1 129.4(3) . . ?
N3_1 C2_1 Fe1_1 124.1(3) . . ?
C1_1 N2_1 C5_1 109.6(3) . . ?
C1_1 N2_1 B2_1 127.4(3) . . ?
C5_1 N2_1 B2_1 122.7(3) . . ?
N8_1 B2_1 N2_1 104.4(3) . . ?
N8_1 B2_1 C28_1 109.9(3) . . ?
N2_1 B2_1 C28_1 109.2(3) . . ?
N8_1 B2_1 C27_1 110.3(3) . . ?
N2_1 B2_1 C27_1 110.6(3) . . ?
C28_1 B2_1 C27_1 112.2(3) . . ?
N6_1 C3_1 N5_1 105.2(3) . . ?
N6_1 C3_1 Fe1_1 124.4(3) . . ?
N5_1 C3_1 Fe1_1 129.5(3) . . ?
C2_1 N3_1 C8_1 110.5(3) . . ?
C2_1 N3_1 C14_1 121.9(3) . . ?
C8_1 N3_1 C14_1 127.5(3) . . ?
N8_1 C4_1 N7_1 106.4(3) . . ?
N8_1 C4_1 Fe1_1 128.1(3) . . ?
N7_1 C4_1 Fe1_1 125.5(3) . . ?
C2_1 N4_1 C7_1 109.2(3) . . ?
C2_1 N4_1 B1_1 128.2(3) . . ?
C7_1 N4_1 B1_1 121.6(3) . . ?
C6_1 C5_1 N2_1 108.3(4) . . ?
C6_1 C5_1 H5_1 125.9 . . ?
N2_1 C5_1 H5_1 125.9 . . ?
C10_1 N5_1 C3_1 109.9(3) . . ?
C10_1 N5_1 C15_1 118.9(3) . . ?
C3_1 N5_1 C15_1 130.8(3) . . ?
C5_1 C6_1 N1_1 107.1(3) . . ?
C5_1 C6_1 H6_1 126.4 . . ?
N1_1 C6_1 H6_1 126.4 . . ?
C3_1 N6_1 C9_1 109.3(3) . . ?
C3_1 N6_1 B1_1 132.2(3) . . ?
C9_1 N6_1 B1_1 118.2(3) . . ?
C8_1 C7_1 N4_1 107.8(3) . . ?
C8_1 C7_1 H7_1 126.1 . . ?
N4_1 C7_1 H7_1 126.1 . . ?
C4_1 N7_1 C12_1 110.1(3) . . ?
C4_1 N7_1 C16_1 121.5(3) . . ?
C12_1 N7_1 C16_1 128.4(3) . . ?
C7_1 C8_1 N3_1 106.7(3) . . ?
C7_1 C8_1 H012_1 126.6 . . ?
N3_1 C8_1 H012_1 126.6 . . ?
C4_1 N8_1 C11_1 108.8(3) . . ?
C4_1 N8_1 B2_1 124.2(3) . . ?
C11_1 N8_1 B2_1 127.0(3) . . ?
C10_1 C9_1 N6_1 108.7(3) . . ?
C10_1 C9_1 H9_1 125.7 . . ?
N6_1 C9_1 H9_1 125.7 . . ?
C29_1 N9_1 Fe1_1 162.7(3) . . ?
C9_1 C10_1 N5_1 106.9(3) . . ?
C9_1 C10_1 H10_1 126.6 . . ?
N5_1 C10_1 H10_1 126.6 . . ?
C12_1 C11_1 N8_1 108.4(3) . . ?
C12_1 C11_1 H11_1 125.8 . . ?
N8_1 C11_1 H11_1 125.8 . . ?
C11_1 C12_1 N7_1 106.2(3) . . ?
C11_1 C12_1 H12_1 126.9 . . ?
N7_1 C12_1 H12_1 126.9 . . ?
N1_1 C13_1 C14_1 114.5(3) . . ?
N1_1 C13_1 C17_1 111.6(3) . . ?
C14_1 C13_1 C17_1 109.3(3) . . ?
N1_1 C13_1 H01X_1 107.0 . . ?
C14_1 C13_1 H01X_1 107.0 . . ?
C17_1 C13_1 H01X_1 107.0 . . ?
N3_1 C14_1 C13_1 113.3(3) . . ?
N3_1 C14_1 C20_1 111.9(3) . . ?
C13_1 C14_1 C20_1 109.1(3) . . ?
N3_1 C14_1 H027_1 107.4 . . ?
C13_1 C14_1 H027_1 107.4 . . ?
C20_1 C14_1 H027_1 107.4 . . ?
N5_1 C15_1 C21_1 111.4(3) . . ?
N5_1 C15_1 C16_1 115.4(3) . . ?
C21_1 C15_1 C16_1 109.0(3) . . ?
N5_1 C15_1 H15_1 106.9 . . ?
C21_1 C15_1 H15_1 106.9 . . ?
C16_1 C15_1 H15_1 106.9 . . ?
N7_1 C16_1 C15_1 111.3(3) . . ?
N7_1 C16_1 C24_1 113.0(3) . . ?
C15_1 C16_1 C24_1 108.8(3) . . ?
N7_1 C16_1 H16_1 107.9 . . ?
C15_1 C16_1 H16_1 107.9 . . ?
C24_1 C16_1 H16_1 107.9 . . ?
C13_1 C17_1 C18_1 110.3(3) . . ?
C13_1 C17_1 H01I_1 109.6 . . ?
C18_1 C17_1 H01I_1 109.6 . . ?
C13_1 C17_1 H01J_1 109.6 . . ?
C18_1 C17_1 H01J_1 109.6 . . ?
H01I_1 C17_1 H01J_1 108.1 . . ?
C19_1 C18_1 C17_1 111.2(3) . . ?
C19_1 C18_1 H02J_1 109.4 . . ?
C17_1 C18_1 H02J_1 109.4 . . ?
C19_1 C18_1 H02K_1 109.4 . . ?
C17_1 C18_1 H02K_1 109.4 . . ?
H02J_1 C18_1 H02K_1 108.0 . . ?
C18_1 C19_1 C20_1 111.3(4) . . ?
C18_1 C19_1 H02F_1 109.4 . . ?
C20_1 C19_1 H02F_1 109.4 . . ?
C18_1 C19_1 H02G_1 109.4 . . ?
C20_1 C19_1 H02G_1 109.4 . . ?
H02F_1 C19_1 H02G_1 108.0 . . ?
C14_1 C20_1 C19_1 109.9(4) . . ?
C14_1 C20_1 H03C_1 109.7 . . ?
C19_1 C20_1 H03C_1 109.7 . . ?
C14_1 C20_1 H03D_1 109.7 . . ?
C19_1 C20_1 H03D_1 109.7 . . ?
H03C_1 C20_1 H03D_1 108.2 . . ?
C22_1 C21_1 C15_1 110.7(3) . . ?
C22_1 C21_1 H025_1 109.5 . . ?
C15_1 C21_1 H025_1 109.5 . . ?
C22_1 C21_1 H026_1 109.5 . . ?
C15_1 C21_1 H026_1 109.5 . . ?
H025_1 C21_1 H026_1 108.1 . . ?
C21_1 C22_1 C23_1 111.8(3) . . ?
C21_1 C22_1 H01D_1 109.3 . . ?
C23_1 C22_1 H01D_1 109.3 . . ?
C21_1 C22_1 H01E_1 109.3 . . ?
C23_1 C22_1 H01E_1 109.3 . . ?
H01D_1 C22_1 H01E_1 107.9 . . ?
C24_1 C23_1 C22_1 110.9(3) . . ?
C24_1 C23_1 H01K_1 109.5 . . ?
C22_1 C23_1 H01K_1 109.5 . . ?
C24_1 C23_1 H01L_1 109.5 . . ?
C22_1 C23_1 H01L_1 109.5 . . ?
H01K_1 C23_1 H01L_1 108.0 . . ?
C23_1 C24_1 C16_1 109.5(3) . . ?
C23_1 C24_1 H00A_1 109.8 . . ?
C16_1 C24_1 H00A_1 109.8 . . ?
C23_1 C24_1 H00B_1 109.8 . . ?
C16_1 C24_1 H00B_1 109.8 . . ?
H00A_1 C24_1 H00B_1 108.2 . . ?
B1_1 C25_1 H02V_1 109.5 . . ?
B1_1 C25_1 H02W_1 109.5 . . ?
H02V_1 C25_1 H02W_1 109.5 . . ?
B1_1 C25_1 H02X_1 109.5 . . ?
H02V_1 C25_1 H02X_1 109.5 . . ?
H02W_1 C25_1 H02X_1 109.5 . . ?
B1_1 C26_1 H01N_1 109.5 . . ?
B1_1 C26_1 H01O_1 109.5 . . ?
H01N_1 C26_1 H01O_1 109.5 . . ?
B1_1 C26_1 H01P_1 109.5 . . ?
H01N_1 C26_1 H01P_1 109.5 . . ?
H01O_1 C26_1 H01P_1 109.5 . . ?
B2_1 C27_1 H031_1 109.5 . . ?
B2_1 C27_1 H032_1 109.5 . . ?
H031_1 C27_1 H032_1 109.5 . . ?
B2_1 C27_1 H033_1 109.5 . . ?
H031_1 C27_1 H033_1 109.5 . . ?
H032_1 C27_1 H033_1 109.5 . . ?
B2_1 C28_1 H01A_1 109.5 . . ?
B2_1 C28_1 H01B_1 109.5 . . ?
H01A_1 C28_1 H01B_1 109.5 . . ?
B2_1 C28_1 H01C_1 109.5 . . ?
H01A_1 C28_1 H01C_1 109.5 . . ?
H01B_1 C28_1 H01C_1 109.5 . . ?
N9_1 C29_1 C30_1 124.2(4) . . ?
N9_1 C29_1 C34_1 116.4(4) . . ?
C30_1 C29_1 C34_1 119.4(4) . . ?
C31_1 C30_1 C29_1 118.5(4) . . ?
C31_1 C30_1 C35_1 120.7(4) . . ?
C29_1 C30_1 C35_1 120.7(4) . . ?
C30_1 C31_1 C32_1 122.9(4) . . ?
C30_1 C31_1 H31_1 118.5 . . ?
C32_1 C31_1 H31_1 118.5 . . ?
C31_1 C32_1 C33_1 117.6(4) . . ?
C31_1 C32_1 C37_1 121.2(4) . . ?
C33_1 C32_1 C37_1 121.2(4) . . ?
C34_1 C33_1 C32_1 122.3(4) . . ?
C34_1 C33_1 H02S_1 118.9 . . ?
C32_1 C33_1 H02S_1 118.9 . . ?
C33_1 C34_1 C29_1 119.2(4) . . ?
C33_1 C34_1 C36_1 121.7(4) . . ?
C29_1 C34_1 C36_1 119.2(4) . . ?
C30_1 C35_1 H01T_1 109.5 . . ?
C30_1 C35_1 H01U_1 109.5 . . ?
H01T_1 C35_1 H01U_1 109.5 . . ?
C30_1 C35_1 H01V_1 109.5 . . ?
H01T_1 C35_1 H01V_1 109.5 . . ?
H01U_1 C35_1 H01V_1 109.5 . . ?
C34_1 C36_1 H028_1 109.5 . . ?
C34_1 C36_1 H029_1 109.5 . . ?
H028_1 C36_1 H029_1 109.5 . . ?
C34_1 C36_1 H02A_1 109.5 . . ?
H028_1 C36_1 H02A_1 109.5 . . ?
H029_1 C36_1 H02A_1 109.5 . . ?
C32_1 C37_1 H022_1 109.5 . . ?
C32_1 C37_1 H023_1 109.5 . . ?
H022_1 C37_1 H023_1 109.5 . . ?
C32_1 C37_1 H024_1 109.5 . . ?
H022_1 C37_1 H024_1 109.5 . . ?
H023_1 C37_1 H024_1 109.5 . . ?
N2_1 C1_1 N1_1 105.3(3) . . ?
N2_1 C1_1 Fe1_1 123.3(3) . . ?
N1_1 C1_1 Fe1_1 131.3(3) . . ?
N9_2 Fe1_2 C4_2 99.29(15) . . ?
N9_2 Fe1_2 C1_2 98.18(17) . . ?
C4_2 Fe1_2 C1_2 88.03(16) . . ?
N9_2 Fe1_2 C2_2 107.57(16) . . ?
C4_2 Fe1_2 C2_2 153.01(16) . . ?
C1_2 Fe1_2 C2_2 85.63(16) . . ?
N9_2 Fe1_2 C3_2 113.33(16) . . ?
C4_2 Fe1_2 C3_2 84.57(15) . . ?
C1_2 Fe1_2 C3_2 148.39(16) . . ?
C2_2 Fe1_2 C3_2 87.20(15) . . ?
N4_2 B1_2 N6_2 109.3(3) . . ?
N4_2 B1_2 C26_2 110.6(3) . . ?
N6_2 B1_2 C26_2 110.7(3) . . ?
N4_2 B1_2 C25_2 108.0(3) . . ?
N6_2 B1_2 C25_2 107.2(3) . . ?
C26_2 B1_2 C25_2 110.9(3) . . ?
C6_2 N1_2 C1_2 109.5(3) . . ?
C6_2 N1_2 C13_2 119.1(3) . . ?
C1_2 N1_2 C13_2 131.4(3) . . ?
N4_2 C2_2 N3_2 106.5(3) . . ?
N4_2 C2_2 Fe1_2 129.5(3) . . ?
N3_2 C2_2 Fe1_2 123.0(3) . . ?
C1_2 N2_2 C5_2 110.1(3) . . ?
C1_2 N2_2 B2_2 127.0(3) . . ?
C5_2 N2_2 B2_2 122.6(3) . . ?
N8_2 B2_2 N2_2 105.4(3) . . ?
N8_2 B2_2 C27_2 110.6(3) . . ?
N2_2 B2_2 C27_2 110.0(3) . . ?
N8_2 B2_2 C28_2 109.1(3) . . ?
N2_2 B2_2 C28_2 109.0(3) . . ?
C27_2 B2_2 C28_2 112.5(4) . . ?
N6_2 C3_2 N5_2 105.0(3) . . ?
N6_2 C3_2 Fe1_2 123.9(3) . . ?
N5_2 C3_2 Fe1_2 130.2(3) . . ?
C2_2 N3_2 C8_2 110.1(3) . . ?
C2_2 N3_2 C14_2 122.5(3) . . ?
C8_2 N3_2 C14_2 127.1(3) . . ?
N8_2 C4_2 N7_2 106.5(3) . . ?
N8_2 C4_2 Fe1_2 127.7(3) . . ?
N7_2 C4_2 Fe1_2 125.7(3) . . ?
C2_2 N4_2 C7_2 108.8(3) . . ?
C2_2 N4_2 B1_2 127.5(3) . . ?
C7_2 N4_2 B1_2 122.5(3) . . ?
C6_2 C5_2 N2_2 107.7(4) . . ?
C6_2 C5_2 H01M_2 126.1 . . ?
N2_2 C5_2 H01M_2 126.1 . . ?
C3_2 N5_2 C10_2 109.8(3) . . ?
C3_2 N5_2 C15_2 131.2(3) . . ?
C10_2 N5_2 C15_2 118.5(3) . . ?
C5_2 C6_2 N1_2 107.4(4) . . ?
C5_2 C6_2 H02B_2 126.3 . . ?
N1_2 C6_2 H02B_2 126.3 . . ?
C3_2 N6_2 C9_2 109.7(3) . . ?
C3_2 N6_2 B1_2 132.3(3) . . ?
C9_2 N6_2 B1_2 117.6(3) . . ?
C8_2 C7_2 N4_2 108.5(3) . . ?
C8_2 C7_2 H7_2 125.8 . . ?
N4_2 C7_2 H7_2 125.8 . . ?
C4_2 N7_2 C12_2 110.2(3) . . ?
C4_2 N7_2 C16_2 122.2(3) . . ?
C12_2 N7_2 C16_2 127.5(3) . . ?
C7_2 C8_2 N3_2 106.1(3) . . ?
C7_2 C8_2 H8_2 127.0 . . ?
N3_2 C8_2 H8_2 127.0 . . ?
C4_2 N8_2 C11_2 108.7(3) . . ?
C4_2 N8_2 B2_2 124.2(3) . . ?
C11_2 N8_2 B2_2 127.0(3) . . ?
C10_2 C9_2 N6_2 108.6(4) . . ?
C10_2 C9_2 H03G_2 125.7 . . ?
N6_2 C9_2 H03G_2 125.7 . . ?
C29_2 N9_2 Fe1_2 162.2(3) . . ?
C9_2 C10_2 N5_2 106.8(3) . . ?
C9_2 C10_2 H020_2 126.6 . . ?
N5_2 C10_2 H020_2 126.6 . . ?
C12_2 C11_2 N8_2 108.6(3) . . ?
C12_2 C11_2 H02I_2 125.7 . . ?
N8_2 C11_2 H02I_2 125.7 . . ?
C11_2 C12_2 N7_2 106.0(3) . . ?
C11_2 C12_2 H02L_2 127.0 . . ?
N7_2 C12_2 H02L_2 127.0 . . ?
N1_2 C13_2 C14_2 115.1(3) . . ?
N1_2 C13_2 C17_2 111.9(3) . . ?
C14_2 C13_2 C17_2 108.8(3) . . ?
N1_2 C13_2 H02H_2 106.9 . . ?
C14_2 C13_2 H02H_2 106.9 . . ?
C17_2 C13_2 H02H_2 106.9 . . ?
N3_2 C14_2 C13_2 112.4(3) . . ?
N3_2 C14_2 C20_2 113.1(3) . . ?
C13_2 C14_2 C20_2 109.9(3) . . ?
N3_2 C14_2 H03B_2 107.0 . . ?
C13_2 C14_2 H03B_2 107.0 . . ?
C20_2 C14_2 H03B_2 107.0 . . ?
N5_2 C15_2 C16_2 114.8(3) . . ?
N5_2 C15_2 C21_2 111.3(3) . . ?
C16_2 C15_2 C21_2 110.3(3) . . ?
N5_2 C15_2 H01W_2 106.7 . . ?
C16_2 C15_2 H01W_2 106.7 . . ?
C21_2 C15_2 H01W_2 106.7 . . ?
N7_2 C16_2 C15_2 112.5(3) . . ?
N7_2 C16_2 C24_2 112.6(3) . . ?
C15_2 C16_2 C24_2 109.3(3) . . ?
N7_2 C16_2 H021_2 107.4 . . ?
C15_2 C16_2 H021_2 107.4 . . ?
C24_2 C16_2 H021_2 107.4 . . ?
C18_2 C17_2 C13_2 110.0(3) . . ?
C18_2 C17_2 H00C_2 109.7 . . ?
C13_2 C17_2 H00C_2 109.7 . . ?
C18_2 C17_2 H00D_2 109.7 . . ?
C13_2 C17_2 H00D_2 109.7 . . ?
H00C_2 C17_2 H00D_2 108.2 . . ?
C17_2 C18_2 C19_2 111.3(3) . . ?
C17_2 C18_2 H017_2 109.4 . . ?
C19_2 C18_2 H017_2 109.4 . . ?
C17_2 C18_2 H019_2 109.4 . . ?
C19_2 C18_2 H019_2 109.4 . . ?
H017_2 C18_2 H019_2 108.0 . . ?
C18_2 C19_2 C20_2 111.4(3) . . ?
C18_2 C19_2 H036_2 109.3 . . ?
C20_2 C19_2 H036_2 109.3 . . ?
C18_2 C19_2 H037_2 109.3 . . ?
C20_2 C19_2 H037_2 109.3 . . ?
H036_2 C19_2 H037_2 108.0 . . ?
C14_2 C20_2 C19_2 109.5(3) . . ?
C14_2 C20_2 H02T_2 109.8 . . ?
C19_2 C20_2 H02T_2 109.8 . . ?
C14_2 C20_2 H02U_2 109.8 . . ?
C19_2 C20_2 H02U_2 109.8 . . ?
H02T_2 C20_2 H02U_2 108.2 . . ?
C15_2 C21_2 C22_2 110.0(3) . . ?
C15_2 C21_2 H013_2 109.7 . . ?
C22_2 C21_2 H013_2 109.7 . . ?
C15_2 C21_2 H014_2 109.7 . . ?
C22_2 C21_2 H014_2 109.7 . . ?
H013_2 C21_2 H014_2 108.2 . . ?
C23_2 C22_2 C21_2 112.1(4) . . ?
C23_2 C22_2 H03E_2 109.2 . . ?
C21_2 C22_2 H03E_2 109.2 . . ?
C23_2 C22_2 H03F_2 109.2 . . ?
C21_2 C22_2 H03F_2 109.2 . . ?
H03E_2 C22_2 H03F_2 107.9 . . ?
C22_2 C23_2 C24_2 111.4(4) . . ?
C22_2 C23_2 H02M_2 109.4 . . ?
C24_2 C23_2 H02M_2 109.4 . . ?
C22_2 C23_2 H02N_2 109.4 . . ?
C24_2 C23_2 H02N_2 109.4 . . ?
H02M_2 C23_2 H02N_2 108.0 . . ?
C23_2 C24_2 C16_2 109.8(4) . . ?
C23_2 C24_2 H034_2 109.7 . . ?
C16_2 C24_2 H034_2 109.7 . . ?
C23_2 C24_2 H035_2 109.7 . . ?
C16_2 C24_2 H035_2 109.7 . . ?
H034_2 C24_2 H035_2 108.2 . . ?
B1_2 C25_2 H01F_2 109.5 . . ?
B1_2 C25_2 H01G_2 109.5 . . ?
H01F_2 C25_2 H01G_2 109.5 . . ?
B1_2 C25_2 H01H_2 109.5 . . ?
H01F_2 C25_2 H01H_2 109.5 . . ?
H01G_2 C25_2 H01H_2 109.5 . . ?
B1_2 C26_2 H02C_2 109.5 . . ?
B1_2 C26_2 H02D_2 109.5 . . ?
H02C_2 C26_2 H02D_2 109.5 . . ?
B1_2 C26_2 H02E_2 109.5 . . ?
H02C_2 C26_2 H02E_2 109.5 . . ?
H02D_2 C26_2 H02E_2 109.5 . . ?
B2_2 C27_2 H01Y_2 109.5 . . ?
B2_2 C27_2 H01Z_2 109.5 . . ?
H01Y_2 C27_2 H01Z_2 109.5 . . ?
B2_2 C27_2 H011_2 109.5 . . ?
H01Y_2 C27_2 H011_2 109.5 . . ?
H01Z_2 C27_2 H011_2 109.5 . . ?
B2_2 C28_2 H038_2 109.5 . . ?
B2_2 C28_2 H039_2 109.5 . . ?
H038_2 C28_2 H039_2 109.5 . . ?
B2_2 C28_2 H03A_2 109.5 . . ?
H038_2 C28_2 H03A_2 109.5 . . ?
H039_2 C28_2 H03A_2 109.5 . . ?
N9_2 C29_2 C30_2 124.4(4) . . ?
N9_2 C29_2 C34_2 116.3(3) . . ?
C30_2 C29_2 C34_2 119.2(3) . . ?
C31_2 C30_2 C29_2 118.2(4) . . ?
C31_2 C30_2 C35_2 120.8(3) . . ?
C29_2 C30_2 C35_2 121.0(3) . . ?
C30_2 C31_2 C32_2 123.4(4) . . ?
C30_2 C31_2 H02O_2 118.3 . . ?
C32_2 C31_2 H02O_2 118.3 . . ?
C31_2 C32_2 C33_2 117.3(4) . . ?
C31_2 C32_2 C37_2 121.3(4) . . ?
C33_2 C32_2 C37_2 121.4(4) . . ?
C34_2 C33_2 C32_2 122.5(4) . . ?
C34_2 C33_2 H33_2 118.7 . . ?
C32_2 C33_2 H33_2 118.7 . . ?
C33_2 C34_2 C29_2 119.3(3) . . ?
C33_2 C34_2 C36_2 121.9(4) . . ?
C29_2 C34_2 C36_2 118.8(3) . . ?
C30_2 C35_2 H02Y_2 109.5 . . ?
C30_2 C35_2 H02Z_2 109.5 . . ?
H02Y_2 C35_2 H02Z_2 109.5 . . ?
C30_2 C35_2 H030_2 109.5 . . ?
H02Y_2 C35_2 H030_2 109.5 . . ?
H02Z_2 C35_2 H030_2 109.5 . . ?
C34_2 C36_2 H01Q_2 109.5 . . ?
C34_2 C36_2 H01R_2 109.5 . . ?
H01Q_2 C36_2 H01R_2 109.5 . . ?
C34_2 C36_2 H01S_2 109.5 . . ?
H01Q_2 C36_2 H01S_2 109.5 . . ?
H01R_2 C36_2 H01S_2 109.5 . . ?
C32_2 C37_2 H02P_2 109.5 . . ?
C32_2 C37_2 H02Q_2 109.5 . . ?
H02P_2 C37_2 H02Q_2 109.5 . . ?
C32_2 C37_2 H02R_2 109.5 . . ?
H02P_2 C37_2 H02R_2 109.5 . . ?
H02Q_2 C37_2 H02R_2 109.5 . . ?
N2_2 C1_2 N1_2 105.3(3) . . ?
N2_2 C1_2 Fe1_2 123.9(3) . . ?
N1_2 C1_2 Fe1_2 130.8(3) . . ?

loop_
_geom_bond_atom_site_label_1
_geom_bond_atom_site_label_2
_geom_bond_distance
_geom_bond_site_symmetry_2
_geom_bond_publ_flag
Fe1_1 N9_1 1.758(4) . ?
Fe1_1 C4_1 1.969(4) . ?
Fe1_1 C2_1 1.981(4) . ?
Fe1_1 C1_1 2.003(4) . ?
Fe1_1 C3_1 2.025(4) . ?
B1_1 N4_1 1.567(5) . ?
B1_1 N6_1 1.585(5) . ?
B1_1 C26_1 1.603(6) . ?
B1_1 C25_1 1.624(6) . ?
N1_1 C1_1 1.378(5) . ?
N1_1 C6_1 1.381(5) . ?
N1_1 C13_1 1.480(5) . ?
C2_1 N4_1 1.346(5) . ?
C2_1 N3_1 1.373(5) . ?
N2_1 C1_1 1.357(5) . ?
N2_1 C5_1 1.383(5) . ?
N2_1 B2_1 1.591(5) . ?
B2_1 N8_1 1.575(5) . ?
B2_1 C28_1 1.612(6) . ?
B2_1 C27_1 1.618(6) . ?
C3_1 N6_1 1.356(5) . ?
C3_1 N5_1 1.389(5) . ?
N3_1 C8_1 1.378(5) . ?
N3_1 C14_1 1.465(5) . ?
C4_1 N8_1 1.346(5) . ?
C4_1 N7_1 1.363(5) . ?
N4_1 C7_1 1.405(5) . ?
C5_1 C6_1 1.335(6) . ?
C5_1 H5_1 0.9500 . ?
N5_1 C10_1 1.383(4) . ?
N5_1 C15_1 1.468(4) . ?
C6_1 H6_1 0.9500 . ?
N6_1 C9_1 1.393(5) . ?
C7_1 C8_1 1.341(5) . ?
C7_1 H7_1 0.9500 . ?
N7_1 C12_1 1.382(5) . ?
N7_1 C16_1 1.467(5) . ?
C8_1 H012_1 0.9500 . ?
N8_1 C11_1 1.390(5) . ?
C9_1 C10_1 1.332(5) . ?
C9_1 H9_1 0.9500 . ?
N9_1 C29_1 1.347(5) . ?
C10_1 H10_1 0.9500 . ?
C11_1 C12_1 1.345(5) . ?
C11_1 H11_1 0.9500 . ?
C12_1 H12_1 0.9500 . ?
C13_1 C14_1 1.521(5) . ?
C13_1 C17_1 1.527(5) . ?
C13_1 H01X_1 1.0000 . ?
C14_1 C20_1 1.532(6) . ?
C14_1 H027_1 1.0000 . ?
C15_1 C21_1 1.531(5) . ?
C15_1 C16_1 1.532(4) . ?
C15_1 H15_1 1.0000 . ?
C16_1 C24_1 1.539(5) . ?
C16_1 H16_1 1.0000 . ?
C17_1 C18_1 1.529(6) . ?
C17_1 H01I_1 0.9900 . ?
C17_1 H01J_1 0.9900 . ?
C18_1 C19_1 1.521(7) . ?
C18_1 H02J_1 0.9900 . ?
C18_1 H02K_1 0.9900 . ?
C19_1 C20_1 1.537(6) . ?
C19_1 H02F_1 0.9900 . ?
C19_1 H02G_1 0.9900 . ?
C20_1 H03C_1 0.9900 . ?
C20_1 H03D_1 0.9900 . ?
C21_1 C22_1 1.526(5) . ?
C21_1 H025_1 0.9900 . ?
C21_1 H026_1 0.9900 . ?
C22_1 C23_1 1.529(6) . ?
C22_1 H01D_1 0.9900 . ?
C22_1 H01E_1 0.9900 . ?
C23_1 C24_1 1.523(6) . ?
C23_1 H01K_1 0.9900 . ?
C23_1 H01L_1 0.9900 . ?
C24_1 H00A_1 0.9900 . ?
C24_1 H00B_1 0.9900 . ?
C25_1 H02V_1 0.9800 . ?
C25_1 H02W_1 0.9800 . ?
C25_1 H02X_1 0.9800 . ?
C26_1 H01N_1 0.9800 . ?
C26_1 H01O_1 0.9800 . ?
C26_1 H01P_1 0.9800 . ?
C27_1 H031_1 0.9800 . ?
C27_1 H032_1 0.9800 . ?
C27_1 H033_1 0.9800 . ?
C28_1 H01A_1 0.9800 . ?
C28_1 H01B_1 0.9800 . ?
C28_1 H01C_1 0.9800 . ?
C29_1 C30_1 1.415(6) . ?
C29_1 C34_1 1.421(6) . ?
C30_1 C31_1 1.377(6) . ?
C30_1 C35_1 1.510(6) . ?
C31_1 C32_1 1.388(6) . ?
C31_1 H31_1 0.9500 . ?
C32_1 C33_1 1.396(6) . ?
C32_1 C37_1 1.511(6) . ?
C33_1 C34_1 1.369(6) . ?
C33_1 H02S_1 0.9500 . ?
C34_1 C36_1 1.517(6) . ?
C35_1 H01T_1 0.9800 . ?
C35_1 H01U_1 0.9800 . ?
C35_1 H01V_1 0.9800 . ?
C36_1 H028_1 0.9800 . ?
C36_1 H029_1 0.9800 . ?
C36_1 H02A_1 0.9800 . ?
C37_1 H022_1 0.9800 . ?
C37_1 H023_1 0.9800 . ?
C37_1 H024_1 0.9800 . ?
Fe1_2 N9_2 1.730(4) . ?
Fe1_2 C4_2 1.975(4) . ?
Fe1_2 C1_2 1.991(4) . ?
Fe1_2 C2_2 1.993(4) . ?
Fe1_2 C3_2 2.041(4) . ?
B1_2 N4_2 1.563(5) . ?
B1_2 N6_2 1.583(5) . ?
B1_2 C26_2 1.621(6) . ?
B1_2 C25_2 1.626(6) . ?
N1_2 C6_2 1.378(5) . ?
N1_2 C1_2 1.386(5) . ?
N1_2 C13_2 1.485(5) . ?
C2_2 N4_2 1.343(5) . ?
C2_2 N3_2 1.364(5) . ?
N2_2 C1_2 1.351(6) . ?
N2_2 C5_2 1.382(5) . ?
N2_2 B2_2 1.596(6) . ?
B2_2 N8_2 1.564(5) . ?
B2_2 C27_2 1.605(6) . ?
B2_2 C28_2 1.623(6) . ?
C3_2 N6_2 1.357(5) . ?
C3_2 N5_2 1.383(5) . ?
N3_2 C8_2 1.385(5) . ?
N3_2 C14_2 1.476(5) . ?
C4_2 N8_2 1.349(5) . ?
C4_2 N7_2 1.362(5) . ?
N4_2 C7_2 1.392(5) . ?
C5_2 C6_2 1.342(6) . ?
C5_2 H01M_2 0.9500 . ?
N5_2 C10_2 1.384(5) . ?
N5_2 C15_2 1.475(5) . ?
C6_2 H02B_2 0.9500 . ?
N6_2 C9_2 1.381(5) . ?
C7_2 C8_2 1.345(5) . ?
C7_2 H7_2 0.9500 . ?
N7_2 C12_2 1.386(5) . ?
N7_2 C16_2 1.456(5) . ?
C8_2 H8_2 0.9500 . ?
N8_2 C11_2 1.393(5) . ?
C9_2 C10_2 1.333(6) . ?
C9_2 H03G_2 0.9500 . ?
N9_2 C29_2 1.340(5) . ?
C10_2 H020_2 0.9500 . ?
C11_2 C12_2 1.347(6) . ?
C11_2 H02I_2 0.9500 . ?
C12_2 H02L_2 0.9500 . ?
C13_2 C14_2 1.515(5) . ?
C13_2 C17_2 1.534(5) . ?
C13_2 H02H_2 1.0000 . ?
C14_2 C20_2 1.530(5) . ?
C14_2 H03B_2 1.0000 . ?
C15_2 C16_2 1.519(5) . ?
C15_2 C21_2 1.524(5) . ?
C15_2 H01W_2 1.0000 . ?
C16_2 C24_2 1.535(5) . ?
C16_2 H021_2 1.0000 . ?
C17_2 C18_2 1.530(6) . ?
C17_2 H00C_2 0.9900 . ?
C17_2 H00D_2 0.9900 . ?
C18_2 C19_2 1.530(6) . ?
C18_2 H017_2 0.9900 . ?
C18_2 H019_2 0.9900 . ?
C19_2 C20_2 1.531(6) . ?
C19_2 H036_2 0.9900 . ?
C19_2 H037_2 0.9900 . ?
C20_2 H02T_2 0.9900 . ?
C20_2 H02U_2 0.9900 . ?
C21_2 C22_2 1.532(6) . ?
C21_2 H013_2 0.9900 . ?
C21_2 H014_2 0.9900 . ?
C22_2 C23_2 1.514(8) . ?
C22_2 H03E_2 0.9900 . ?
C22_2 H03F_2 0.9900 . ?
C23_2 C24_2 1.529(7) . ?
C23_2 H02M_2 0.9900 . ?
C23_2 H02N_2 0.9900 . ?
C24_2 H034_2 0.9900 . ?
C24_2 H035_2 0.9900 . ?
C25_2 H01F_2 0.9800 . ?
C25_2 H01G_2 0.9800 . ?
C25_2 H01H_2 0.9800 . ?
C26_2 H02C_2 0.9800 . ?
C26_2 H02D_2 0.9800 . ?
C26_2 H02E_2 0.9800 . ?
C27_2 H01Y_2 0.9800 . ?
C27_2 H01Z_2 0.9800 . ?
C27_2 H011_2 0.9800 . ?
C28_2 H038_2 0.9800 . ?
C28_2 H039_2 0.9800 . ?
C28_2 H03A_2 0.9800 . ?
C29_2 C30_2 1.433(5) . ?
C29_2 C34_2 1.433(5) . ?
C30_2 C31_2 1.386(6) . ?
C30_2 C35_2 1.503(6) . ?
C31_2 C32_2 1.399(6) . ?
C31_2 H02O_2 0.9500 . ?
C32_2 C33_2 1.405(6) . ?
C32_2 C37_2 1.509(6) . ?
C33_2 C34_2 1.377(6) . ?
C33_2 H33_2 0.9500 . ?
C34_2 C36_2 1.510(5) . ?
C35_2 H02Y_2 0.9800 . ?
C35_2 H02Z_2 0.9800 . ?
C35_2 H030_2 0.9800 . ?
C36_2 H01Q_2 0.9800 . ?
C36_2 H01R_2 0.9800 . ?
C36_2 H01S_2 0.9800 . ?
C37_2 H02P_2 0.9800 . ?
C37_2 H02Q_2 0.9800 . ?
C37_2 H02R_2 0.9800 . ?
